data_9010804
loop_
_publ_author_name
'Skala, R.'
'Ondrus, P.'
'Veselovky, F.'
'Taborsky, Z.'
'Duda, R.'

_publ_section_title
;Vihorlatite, Bi24Se17Te4, a new mineral of the tetradymite group from
 Vihorlat Mts, Slovakia Locality: Vihorlat Mountains, eastern Slovakia
;
_journal_name_full 'European Journal of Mineralogy'
_journal_page_first 255
_journal_page_last 265
_journal_paper_doi 10.1127/0935-1221/2007/0019-1715
_journal_volume 19
_journal_year 2007
_chemical_compound_source 'Vihorlat Mountains, eastern Slovakia'
_chemical_formula_sum 'Bi21.68 S1.7 Se15.3 Te6.32'
_chemical_name_mineral Vihorlatite
_space_group_IT_number 164
_symmetry_space_group_name_Hall '-P 3 2"'
_symmetry_space_group_name_H-M 'P -3 m 1'
_cell_angle_alpha 90
_cell_angle_beta 90
_cell_angle_gamma 120
_cell_formula_units_Z 1
_cell_length_a 4.277
_cell_length_b 4.277
_cell_length_c 86.93
_cell_volume 1377.142
_database_code_amcsd 0007218
_exptl_crystal_density_diffrn 7.958
_cod_original_formula_sum '(Se15.3 S1.7) Bi21.68 Te6.32'
_cod_database_code 9010804

loop_
_space_group_symop_operation_xyz
x,y,z
-y,-x,z
y,-x+y,-z
-x,-x+y,-z
-x+y,-x,z
-x+y,y,z
-x,-y,-z
y,x,-z
-y,x-y,z
x,x-y,z
x-y,x,-z
x-y,-y,-z

loop_
_atom_site_label
_atom_site_fract_x
_atom_site_fract_y
_atom_site_fract_z
_atom_site_occupancy
_atom_site_U_iso_or_equiv
Se1 0.00000 0.00000 0.00000 0.90000 0.02700
S1 0.00000 0.00000 0.00000 0.10000 0.02700
Bi1 0.66667 0.33333 0.02020 0.86000 0.01500
Te1 0.66667 0.33333 0.02020 0.14000 0.01500
Se2 0.33333 0.66667 0.04090 0.90000 0.02700
S2 0.33333 0.66667 0.04090 0.10000 0.02700
Bi2 0.00000 0.00000 0.06600 0.99000 0.01200
Te2 0.00000 0.00000 0.06600 0.01000 0.01200
Bi3 0.66667 0.33333 0.08720 0.99000 0.01200
Te3 0.66667 0.33333 0.08720 0.01000 0.01200
Se3 0.33333 0.66667 0.11210 0.90000 0.02700
S3 0.33333 0.66667 0.11210 0.10000 0.02700
Bi4 0.00000 0.00000 0.13270 0.86000 0.01500
Te4 0.00000 0.00000 0.13270 0.14000 0.01500
Se4 0.66667 0.33333 0.15360 0.90000 0.02700
S4 0.66667 0.33333 0.15360 0.10000 0.02700
Bi5 0.33333 0.66667 0.17370 0.86000 0.01500
Te5_1 0.33333 0.66667 0.17370 0.14000 0.01500
Te5_2 0.00000 0.00000 0.19590 1.00000 0.02300
Te6_1 0.66667 0.33333 0.22750 1.00000 0.02300
Bi6 0.33333 0.66667 0.25020 0.86000 0.01500
Te6_2 0.33333 0.66667 0.25020 0.14000 0.01500
Se7 0.00000 0.00000 0.27060 0.90000 0.02700
S7 0.00000 0.00000 0.27060 0.10000 0.02700
Bi7 0.66667 0.33333 0.29050 0.86000 0.01500
Te7 0.66667 0.33333 0.29050 0.14000 0.01500
Se8 0.33333 0.66667 0.31100 0.90000 0.02700
S8 0.33333 0.66667 0.31100 0.10000 0.02700
Bi8 0.00000 0.00000 0.33620 0.99000 0.01200
Te8 0.00000 0.00000 0.33620 0.01000 0.01200
Bi9 0.66667 0.33333 0.35770 0.99000 0.01200
Te9 0.66667 0.33333 0.35770 0.01000 0.01200
Se9 0.33333 0.66667 0.38250 0.90000 0.02700
S9 0.33333 0.66667 0.38250 0.10000 0.02700
Bi10 0.00000 0.00000 0.40230 0.86000 0.01500
Te10 0.00000 0.00000 0.40230 0.14000 0.01500
Se10 0.66667 0.33333 0.42360 0.90000 0.02700
S10 0.66667 0.33333 0.42360 0.10000 0.02700
Bi11 0.33333 0.66667 0.44440 0.86000 0.01500
Te11 0.33333 0.66667 0.44440 0.14000 0.01500
Se11 0.00000 0.00000 0.46410 0.90000 0.02700
S11 0.00000 0.00000 0.46410 0.10000 0.02700
Bi12 0.66667 0.33333 0.48950 0.86000 0.01200
Te12 0.66667 0.33333 0.48950 0.14000 0.01200

loop_
_cod_changelog_entry_id
_cod_changelog_entry_author
_cod_changelog_entry_date
_cod_changelog_entry_text
1
;cod-tools version 3.10.1
Id: cif_fix_AMCSD_atom_labels 10224 2024-08-07 11:09:31Z saulius
;
2024-08-07T19:40:00+03:00
;Changed the following '_atom_site_label' values:
the first duplicated label 'Te5'  converted to 'Te5_1'
duplicated label 'Te5' at index 18 converted to 'Te5_2'
the first duplicated label 'Te6'  converted to 'Te6_1'
duplicated label 'Te6' at index 21 converted to 'Te6_2'
;

loop_
_cod_related_entry_id
_cod_related_entry_database
_cod_related_entry_code
1 AMCSD 0007218
